data_7203883
loop_
_publ_author_name
'Mois\'es Canle L.'
'William Clegg'
'Ibrahim Demirtas'
'Mark R. J. Elsegood'
'Howard Maskill'

_publ_section_title
;
 Preparations, X-ray crystal structure determinations, and base
 strength measurements of substituted tritylamines
;
_journal_issue 1
_journal_name_full 'J. Chem. Soc., Perkin Trans. 2'
_journal_page_first 85
_journal_page_last 92
_journal_paper_doi 10.1039/a906755h
_journal_year 2000
_chemical_formula_sum 'C22 H24 Cl N O'
_chemical_formula_weight 353.87
_chemical_name_systematic
;
 ?
;
_space_group_IT_number 2
_symmetry_cell_setting triclinic
_symmetry_space_group_name_Hall '-P 1'
_symmetry_space_group_name_H-M 'P -1'
_atom_sites_solution_hydrogens 'geom except NH3 H coords freely refined'
_atom_sites_solution_primary direct
_atom_sites_solution_secondary difmap
_audit_creation_method SHELXL-97
_cell_angle_alpha 88.445(4)
_cell_angle_beta 75.459(3)
_cell_angle_gamma 64.682(3)
_cell_formula_units_Z 2
_cell_length_a 8.7123(12)
_cell_length_b 9.3000(13)
_cell_length_c 13.4414(19)
_cell_measurement_reflns_used 3714
_cell_measurement_temperature 160(2)
_cell_measurement_theta_max 28.08
_cell_measurement_theta_min 2.43
_cell_volume 948.9(2)
_computing_cell_refinement 'local programs'
_computing_data_collection 'Siemens SMART'
_computing_data_reduction 'Siemens SAINT'
_computing_molecular_graphics 'Siemens SHELXTL'
_computing_publication_material 'SHELXTL and local programs'
_computing_structure_refinement 'Siemens SHELXTL'
_computing_structure_solution 'Siemens SHELXTL'
_diffrn_ambient_temperature 160(2)
_diffrn_measured_fraction_theta_full 0.980
_diffrn_measured_fraction_theta_max 0.863
_diffrn_measurement_device_type 'Siemens SMART CCD diffractometer'
_diffrn_measurement_method '\w rotation with narrow frames'
_diffrn_radiation_monochromator graphite
_diffrn_radiation_source 'fine-focus sealed tube'
_diffrn_radiation_type MoK\a
_diffrn_radiation_wavelength 0.71073
_diffrn_reflns_av_R_equivalents 0.0261
_diffrn_reflns_av_sigmaI/netI 0.0627
_diffrn_reflns_limit_h_max 11
_diffrn_reflns_limit_h_min -11
_diffrn_reflns_limit_k_max 11
_diffrn_reflns_limit_k_min -11
_diffrn_reflns_limit_l_max 17
_diffrn_reflns_limit_l_min -17
_diffrn_reflns_number 6335
_diffrn_reflns_theta_full 26.00
_diffrn_reflns_theta_max 28.54
_diffrn_reflns_theta_min 2.43
_diffrn_standards_decay_% 0
_diffrn_standards_number 0
_exptl_absorpt_coefficient_mu 0.210
_exptl_absorpt_correction_T_max 0.928
_exptl_absorpt_correction_T_min 0.731
_exptl_absorpt_correction_type empirical
_exptl_crystal_colour colourless
_exptl_crystal_density_diffrn 1.238
_exptl_crystal_density_method 'not measured'
_exptl_crystal_description block
_exptl_crystal_F_000 376
_exptl_crystal_size_max 0.38
_exptl_crystal_size_mid 0.32
_exptl_crystal_size_min 0.19
_refine_diff_density_max 0.258
_refine_diff_density_min -0.248
_refine_diff_density_rms 0.053
_refine_ls_extinction_coef 0.017(3)
_refine_ls_extinction_expression Fc^*^=kFc[1+0.001xFc^2^\l^3^/sin(2\q)]^-1/4^
_refine_ls_extinction_method SHELXL
_refine_ls_goodness_of_fit_ref 1.022
_refine_ls_hydrogen_treatment mixed
_refine_ls_matrix_type full
_refine_ls_number_parameters 238
_refine_ls_number_reflns 4164
_refine_ls_number_restraints 0
_refine_ls_restrained_S_all 1.022
_refine_ls_R_factor_all 0.0725
_refine_ls_R_factor_gt 0.0466
_refine_ls_shift/su_max 0.000
_refine_ls_shift/su_mean 0.000
_refine_ls_structure_factor_coef Fsqd
_refine_ls_weighting_details 'w=1/[\s^2^(Fo^2^)+(0.0503P)^2^+0.1044P] where P=(Fo^2^+2Fc^2^)/3'
_refine_ls_weighting_scheme calc
_refine_ls_wR_factor_gt 0.1025
_refine_ls_wR_factor_ref 0.1139
_reflns_number_gt 3090
_reflns_number_total 4164
_reflns_threshold_expression >2sigma(I)
_cod_data_source_file a906755h.txt
_cod_data_source_block 1b
_cod_depositor_comments
;
The following automatic conversions were performed:

'_refine_ls_weighting_scheme' value 'calc
w=1/[\s^2^(Fo^2^)+(0.0503P)^2^+0.1044P] where P=(Fo^2^+2Fc^2^)/3' was
changed to 'calc'. New tag '_refine_ls_weighting_details' was
created. The value of the new tag was set to
'w=1/[\s^2^(Fo^2^)+(0.0503P)^2^+0.1044P] where P=(Fo^2^+2Fc^2^)/3'.

Automatic conversion script
Id: cif_fix_values 3143 2015-03-26 13:38:13Z robertas 
;
_cod_original_sg_symbol_H-M P-1
_cod_database_code 7203883

loop_
_symmetry_equiv_pos_as_xyz
'x, y, z'
'-x, -y, -z'

loop_
_atom_site_label
_atom_site_type_symbol
_atom_site_fract_x
_atom_site_fract_y
_atom_site_fract_z
_atom_site_U_iso_or_equiv
_atom_site_adp_type
_atom_site_occupancy
_atom_site_calc_flag
_atom_site_refinement_flags
_atom_site_disorder_assembly
_atom_site_disorder_group
Cl1 Cl 0.61550(6) 0.16678(5) 0.45332(4) 0.02406(15) Uani 1 d . . .
N1 N 0.6562(2) -0.1458(2) 0.35356(12) 0.0198(4) Uani 1 d . . .
H1A H 0.573(3) -0.168(2) 0.4033(17) 0.030 Uiso 1 d . . .
H1B H 0.637(3) -0.038(3) 0.3769(16) 0.030 Uiso 1 d . . .
H1C H 0.769(3) -0.222(3) 0.3623(16) 0.030 Uiso 1 d . . .
C1 C 0.6453(2) -0.1598(2) 0.24350(14) 0.0179(4) Uani 1 d . . .
C2 C 0.8213(2) -0.1745(2) 0.17278(14) 0.0194(4) Uani 1 d . . .
C3 C 0.9178(2) -0.2905(2) 0.09051(15) 0.0248(4) Uani 1 d . . .
H3 H 0.8761 -0.3653 0.0772 0.030 Uiso 1 calc R . .
C4 C 1.0747(3) -0.2989(3) 0.02717(16) 0.0313(5) Uani 1 d . . .
H4 H 1.1394 -0.3792 -0.0290 0.038 Uiso 1 calc R . .
C5 C 1.1374(3) -0.1913(3) 0.04536(16) 0.0299(5) Uani 1 d . . .
H5 H 1.2450 -0.1975 0.0021 0.036 Uiso 1 calc R . .
C6 C 1.0421(3) -0.0746(3) 0.12704(16) 0.0288(5) Uani 1 d . . .
H6 H 1.0845 -0.0003 0.1401 0.035 Uiso 1 calc R . .
C7 C 0.8847(3) -0.0654(2) 0.19008(15) 0.0239(4) Uani 1 d . . .
H7 H 0.8195 0.0161 0.2456 0.029 Uiso 1 calc R . .
C8 C 0.4910(2) -0.0076(2) 0.22705(14) 0.0191(4) Uani 1 d . . .
C9 C 0.5003(3) 0.0545(2) 0.13139(15) 0.0239(4) Uani 1 d . . .
H9 H 0.6042 0.0038 0.0766 0.029 Uiso 1 calc R . .
C10 C 0.3600(3) 0.1894(2) 0.11507(17) 0.0297(5) Uani 1 d . . .
H10 H 0.3679 0.2298 0.0492 0.036 Uiso 1 calc R . .
C11 C 0.2090(3) 0.2649(3) 0.19415(17) 0.0335(5) Uani 1 d . . .
H11 H 0.1133 0.3580 0.1834 0.040 Uiso 1 calc R . .
C12 C 0.1982(3) 0.2038(3) 0.28940(18) 0.0361(5) Uani 1 d . . .
H12 H 0.0944 0.2554 0.3440 0.043 Uiso 1 calc R . .
C13 C 0.3375(2) 0.0679(2) 0.30592(16) 0.0281(5) Uani 1 d . . .
H13 H 0.3278 0.0264 0.3714 0.034 Uiso 1 calc R . .
C14 C 0.6175(2) -0.3094(2) 0.23065(14) 0.0188(4) Uani 1 d . . .
C15 C 0.4961(2) -0.3108(2) 0.18041(16) 0.0252(4) Uani 1 d . . .
H15 H 0.4273 -0.2167 0.1532 0.030 Uiso 1 calc R . .
C16 C 0.4755(3) -0.4493(2) 0.17011(17) 0.0308(5) Uani 1 d . . .
H16 H 0.3930 -0.4493 0.1354 0.037 Uiso 1 calc R . .
C17 C 0.5732(3) -0.5867(2) 0.20960(16) 0.0280(5) Uani 1 d . . .
H17 H 0.5568 -0.6803 0.2033 0.034 Uiso 1 calc R . .
C18 C 0.6953(3) -0.5870(2) 0.25860(15) 0.0264(5) Uani 1 d . . .
H18 H 0.7641 -0.6815 0.2854 0.032 Uiso 1 calc R . .
C19 C 0.7175(3) -0.4501(2) 0.26852(15) 0.0238(4) Uani 1 d . . .
H19 H 0.8024 -0.4519 0.3018 0.029 Uiso 1 calc R . .
O1 O 1.01546(19) 0.37333(17) 0.61915(12) 0.0362(4) Uani 1 d . . .
C20 C 0.9090(2) 0.3422(2) 0.59137(15) 0.0259(5) Uani 1 d . . .
C21 C 0.9232(3) 0.1771(3) 0.5902(2) 0.0429(6) Uani 1 d . . .
H21A H 1.0456 0.1005 0.5838 0.064 Uiso 1 calc R . .
H21B H 0.8856 0.1562 0.5315 0.064 Uiso 1 calc R . .
H21C H 0.8476 0.1659 0.6546 0.064 Uiso 1 calc R . .
C22 C 0.7608(3) 0.4670(3) 0.55766(18) 0.0359(5) Uani 1 d . . .
H22A H 0.7451 0.5729 0.5802 0.054 Uiso 1 calc R . .
H22B H 0.6526 0.4553 0.5883 0.054 Uiso 1 calc R . .
H22C H 0.7868 0.4553 0.4822 0.054 Uiso 1 calc R . .

loop_
_atom_site_aniso_label
_atom_site_aniso_U_11
_atom_site_aniso_U_22
_atom_site_aniso_U_33
_atom_site_aniso_U_23
_atom_site_aniso_U_13
_atom_site_aniso_U_12
Cl1 0.0272(3) 0.0219(3) 0.0234(3) 0.00095(19) -0.00539(19) -0.0116(2)
N1 0.0223(8) 0.0208(9) 0.0173(8) 0.0008(7) -0.0066(7) -0.0094(7)
C1 0.0195(9) 0.0193(10) 0.0156(9) 0.0004(7) -0.0060(7) -0.0082(8)
C2 0.0180(9) 0.0195(10) 0.0216(10) 0.0047(8) -0.0075(8) -0.0079(8)
C3 0.0261(10) 0.0247(11) 0.0236(11) 0.0002(8) -0.0049(9) -0.0120(9)
C4 0.0294(11) 0.0306(12) 0.0283(12) -0.0025(9) -0.0001(9) -0.0116(10)
C5 0.0221(10) 0.0376(13) 0.0287(12) 0.0088(10) -0.0034(9) -0.0140(10)
C6 0.0298(11) 0.0319(12) 0.0329(12) 0.0065(9) -0.0114(10) -0.0195(10)
C7 0.0264(10) 0.0213(10) 0.0245(11) 0.0017(8) -0.0076(8) -0.0104(9)
C8 0.0218(9) 0.0158(9) 0.0218(10) -0.0017(8) -0.0083(8) -0.0085(8)
C9 0.0250(10) 0.0236(10) 0.0232(10) 0.0012(8) -0.0072(8) -0.0102(9)
C10 0.0337(12) 0.0261(11) 0.0324(12) 0.0080(9) -0.0159(10) -0.0123(10)
C11 0.0293(11) 0.0257(12) 0.0411(13) 0.0028(10) -0.0171(10) -0.0036(10)
C12 0.0257(11) 0.0344(13) 0.0337(13) -0.0040(10) -0.0067(9) 0.0001(10)
C13 0.0243(10) 0.0294(12) 0.0259(11) 0.0019(9) -0.0065(9) -0.0073(9)
C14 0.0183(9) 0.0187(10) 0.0184(9) -0.0011(8) -0.0017(7) -0.0085(8)
C15 0.0250(10) 0.0228(11) 0.0301(11) 0.0011(9) -0.0103(9) -0.0108(9)
C16 0.0313(11) 0.0331(12) 0.0358(12) -0.0010(10) -0.0145(10) -0.0180(10)
C17 0.0338(11) 0.0249(11) 0.0299(11) -0.0025(9) -0.0031(9) -0.0198(10)
C18 0.0317(11) 0.0210(11) 0.0263(11) 0.0040(8) -0.0070(9) -0.0118(9)
C19 0.0263(10) 0.0230(10) 0.0244(10) 0.0022(8) -0.0085(9) -0.0118(9)
O1 0.0311(8) 0.0322(9) 0.0509(10) 0.0040(7) -0.0212(8) -0.0133(7)
C20 0.0210(10) 0.0307(12) 0.0226(10) -0.0002(9) -0.0046(8) -0.0086(9)
C21 0.0406(13) 0.0332(13) 0.0628(17) 0.0024(12) -0.0279(13) -0.0154(11)
C22 0.0285(11) 0.0371(13) 0.0396(13) 0.0065(11) -0.0138(10) -0.0095(10)

loop_
_atom_type_symbol
_atom_type_description
_atom_type_scat_dispersion_real
_atom_type_scat_dispersion_imag
_atom_type_scat_source
C C 0.0033 0.0016 'International Tables Vol C Tables 4.2.6.8 and 6.1.1.4'
H H 0.0000 0.0000 'International Tables Vol C Tables 4.2.6.8 and 6.1.1.4'
N N 0.0061 0.0033 'International Tables Vol C Tables 4.2.6.8 and 6.1.1.4'
Cl Cl 0.1484 0.1585 'International Tables Vol C Tables 4.2.6.8 and 6.1.1.4'
O O 0.0106 0.0060 'International Tables Vol C Tables 4.2.6.8 and 6.1.1.4'

loop_
_geom_angle_atom_site_label_1
_geom_angle_atom_site_label_2
_geom_angle_atom_site_label_3
_geom_angle
_geom_angle_site_symmetry_1
_geom_angle_site_symmetry_3
_geom_angle_publ_flag
N1 C1 C14 107.01(14) . . ?
N1 C1 C8 108.36(14) . . ?
C14 C1 C8 111.92(14) . . ?
N1 C1 C2 106.41(14) . . ?
C14 C1 C2 112.12(15) . . ?
C8 C1 C2 110.72(15) . . ?
C3 C2 C7 118.45(18) . . ?
C3 C2 C1 122.21(16) . . ?
C7 C2 C1 119.32(17) . . ?
C2 C3 C4 120.78(18) . . ?
C5 C4 C3 120.41(19) . . ?
C4 C5 C6 119.38(19) . . ?
C5 C6 C7 120.33(19) . . ?
C6 C7 C2 120.64(19) . . ?
C13 C8 C9 118.59(17) . . ?
C13 C8 C1 120.89(17) . . ?
C9 C8 C1 120.48(17) . . ?
C10 C9 C8 120.88(18) . . ?
C11 C10 C9 120.17(19) . . ?
C10 C11 C12 119.40(19) . . ?
C11 C12 C13 120.7(2) . . ?
C12 C13 C8 120.24(19) . . ?
C19 C14 C15 118.28(17) . . ?
C19 C14 C1 119.68(16) . . ?
C15 C14 C1 122.03(16) . . ?
C16 C15 C14 120.16(18) . . ?
C17 C16 C15 120.84(19) . . ?
C16 C17 C18 119.42(18) . . ?
C19 C18 C17 120.09(19) . . ?
C18 C19 C14 121.20(18) . . ?
O1 C20 C22 121.55(19) . . ?
O1 C20 C21 121.06(19) . . ?
C22 C20 C21 117.39(18) . . ?

loop_
_geom_bond_atom_site_label_1
_geom_bond_atom_site_label_2
_geom_bond_distance
_geom_bond_site_symmetry_2
_geom_bond_publ_flag
N1 C1 1.519(2) . ?
C1 C14 1.532(2) . ?
C1 C8 1.538(2) . ?
C1 C2 1.540(2) . ?
C2 C3 1.384(3) . ?
C2 C7 1.395(3) . ?
C3 C4 1.389(3) . ?
C4 C5 1.381(3) . ?
C5 C6 1.382(3) . ?
C6 C7 1.387(3) . ?
C8 C13 1.390(3) . ?
C8 C9 1.393(3) . ?
C9 C10 1.387(3) . ?
C10 C11 1.379(3) . ?
C11 C12 1.384(3) . ?
C12 C13 1.388(3) . ?
C14 C19 1.393(3) . ?
C14 C15 1.395(3) . ?
C15 C16 1.390(3) . ?
C16 C17 1.378(3) . ?
C17 C18 1.384(3) . ?
C18 C19 1.381(3) . ?
O1 C20 1.221(2) . ?
C20 C22 1.484(3) . ?
C20 C21 1.487(3) . ?

loop_
_cod_related_entry_id
_cod_related_entry_database
_cod_related_entry_code
1 ChemSpider 21142722
